data_7017817
loop_
_publ_author_name
'Kizas, Christos M.'
'Manos, Manolis J.'
'Nastopoulos, Vassilios'
'Boudalis, Athanassios K.'
'Sanakis, Yiannis'
'Tasiopoulos, Anastasios J.'

_publ_section_title
;
 Pentanuclear complexes with unusual structural topologies from the
 initial use of two aliphatic amino-alcohol ligands in Fe chemistry.
;
_journal_issue 5
_journal_name_full 'Dalton transactions (Cambridge, England : 2003)'
_journal_page_first 1544
_journal_page_last 1552
_journal_paper_doi 10.1039/c1dt11487e
_journal_volume 41
_journal_year 2012
_chemical_formula_moiety 'C59 H111 Fe5 N4 O20, 0.3(H2 O)'
_chemical_formula_sum 'C59 H111.6 Fe5 N4 O20.3'
_chemical_formula_weight 1481.17
_space_group_IT_number 14
_symmetry_cell_setting monoclinic
_symmetry_space_group_name_Hall '-P 2yn'
_symmetry_space_group_name_H-M 'P 1 21/n 1'
_atom_sites_solution_hydrogens geom
_atom_sites_solution_primary direct
_atom_sites_solution_secondary difmap
_audit_creation_method SHELXL-97
_cell_angle_alpha 90.00
_cell_angle_beta 95.698(3)
_cell_angle_gamma 90.00
_cell_formula_units_Z 4
_cell_length_a 14.2040(5)
_cell_length_b 19.9979(7)
_cell_length_c 25.9433(8)
_cell_measurement_reflns_used 5374
_cell_measurement_temperature 100(2)
_cell_measurement_theta_max 30.4139
_cell_measurement_theta_min 3.6563
_cell_volume 7332.8(4)
_computing_cell_refinement 'CrysAlis RED (Oxford Diffraction, 2006)'
_computing_data_collection 'CrysAlis CCD (Oxford Diffraction, 2006)'
_computing_data_reduction 'CrysAlis RED (Oxford Diffraction, 2006)'
_computing_molecular_graphics 'PLATON (Spek, 1990); MERCURY (Bruno et al. 2002)'
_computing_publication_material 'WINGX (Farrugia, 1999)'
_computing_structure_refinement 'SHELXL-97 (Sheldrick, 1997'
_computing_structure_solution 'SIR92 (Altomare et al., 1994)'
_diffrn_ambient_temperature 100(2)
_diffrn_detector_area_resol_mean 16.0288
_diffrn_measured_fraction_theta_full 0.997
_diffrn_measured_fraction_theta_max 0.997
_diffrn_measurement_device_type 'Oxford Diffraction Xcalibur-3 with Sapphire CCD'
_diffrn_measurement_method '\w scans'
_diffrn_radiation_monochromator graphite
_diffrn_radiation_source 'Enhance (Mo) X-ray source'
_diffrn_radiation_type MoK\a
_diffrn_radiation_wavelength 0.71073
_diffrn_reflns_av_R_equivalents 0.1184
_diffrn_reflns_av_sigmaI/netI 0.1529
_diffrn_reflns_limit_h_max 16
_diffrn_reflns_limit_h_min -16
_diffrn_reflns_limit_k_max 23
_diffrn_reflns_limit_k_min -23
_diffrn_reflns_limit_l_max 30
_diffrn_reflns_limit_l_min -30
_diffrn_reflns_number 61887
_diffrn_reflns_theta_full 25.00
_diffrn_reflns_theta_max 25.00
_diffrn_reflns_theta_min 2.84
_exptl_absorpt_coefficient_mu 1.033
_exptl_absorpt_correction_T_max 1.00000
_exptl_absorpt_correction_T_min 0.98216
_exptl_absorpt_correction_type multi-scan
_exptl_absorpt_process_details 'Empirical absorption correction (CrysAlis RED, Oxford Diffraction)'
_exptl_crystal_colour 'dark brown'
_exptl_crystal_density_diffrn 1.342
_exptl_crystal_density_method 'not measured'
_exptl_crystal_description plate
_exptl_crystal_F_000 3144
_exptl_crystal_size_max 0.14
_exptl_crystal_size_mid 0.13
_exptl_crystal_size_min 0.006
_refine_diff_density_max 0.812
_refine_diff_density_min -0.581
_refine_diff_density_rms 0.090
_refine_ls_extinction_method none
_refine_ls_goodness_of_fit_ref 1.015
_refine_ls_hydrogen_treatment mixed
_refine_ls_matrix_type full
_refine_ls_number_parameters 907
_refine_ls_number_reflns 12878
_refine_ls_number_restraints 138
_refine_ls_restrained_S_all 1.018
_refine_ls_R_factor_all 0.1402
_refine_ls_R_factor_gt 0.0669
_refine_ls_shift/su_max 0.001
_refine_ls_shift/su_mean 0.000
_refine_ls_structure_factor_coef Fsqd
_refine_ls_weighting_details 'calc w=1/[\s^2^(Fo^2^)+(0.0663P)^2^+1.5582P] where P=(Fo^2^+2Fc^2^)/3'
_refine_ls_weighting_scheme calc
_refine_ls_wR_factor_gt 0.1477
_refine_ls_wR_factor_ref 0.1634
_reflns_number_gt 6721
_reflns_number_total 12878
_reflns_threshold_expression >2\s(I)
_cod_data_source_file c1dt11487e.txt
_cod_data_source_block ck9
_cod_depositor_comments
;
The following automatic conversions were performed:

'_symmetry_cell_setting' value 'Monoclinic' changed to 'monoclinic'
according to /home/saulius/struct/CIF-dictionaries/cif_core.dic
dictionary named 'cif_core.dic' version 2.4.1 from 2010-06-29.

Automatic conversion script
Id: cif_fix_values 1715 2011-07-08 13:25:40Z adriana 
;
_cod_original_sg_symbol_H-M 'P 21/n'
_cod_original_formula_sum 'C59 H111.60 Fe5 N4 O20.30'
_cod_database_code 7017817

loop_
_symmetry_equiv_pos_as_xyz
'x, y, z'
'-x+1/2, y+1/2, -z+1/2'
'-x, -y, -z'
'x-1/2, -y-1/2, z-1/2'

loop_
_atom_site_label
_atom_site_type_symbol
_atom_site_fract_x
_atom_site_fract_y
_atom_site_fract_z
_atom_site_U_iso_or_equiv
_atom_site_adp_type
_atom_site_occupancy
_atom_site_symmetry_multiplicity
_atom_site_calc_flag
_atom_site_refinement_flags
_atom_site_disorder_assembly
_atom_site_disorder_group
C1 C 0.9443(5) 0.1616(4) 0.7149(2) 0.051(2) Uani 1 1 d . . .
H1A H 0.9207 0.1979 0.7349 0.061 Uiso 1 1 calc R . .
H1B H 0.8968 0.1266 0.7123 0.061 Uiso 1 1 calc R . .
C2 C 1.0316(6) 0.1352(5) 0.7431(3) 0.067(3) Uani 1 1 d . . .
H2A H 1.0171 0.1173 0.7761 0.081 Uiso 1 1 calc R . .
H2B H 1.0766 0.1714 0.7499 0.081 Uiso 1 1 calc R . .
C3 C 1.0765(6) 0.0802(4) 0.7125(3) 0.067(3) Uani 1 1 d . . .
H3A H 1.0356 0.0412 0.7095 0.081 Uiso 1 1 calc R . .
H3B H 1.1369 0.0670 0.7304 0.081 Uiso 1 1 calc R . .
C4 C 1.0908(6) 0.1071(4) 0.6587(3) 0.064(2) Uani 1 1 d . . .
H4A H 1.1365 0.1433 0.6619 0.077 Uiso 1 1 calc R . .
H4B H 1.1158 0.0719 0.6382 0.077 Uiso 1 1 calc R . .
C5 C 1.0002(6) 0.1317(4) 0.6322(3) 0.056(2) Uani 1 1 d . . .
H5 H 0.9560 0.0940 0.6305 0.067 Uiso 1 1 calc R . .
C6 C 1.0011(5) 0.1583(4) 0.5763(3) 0.051(2) Uani 1 1 d . . .
H6A H 1.0438 0.1960 0.5756 0.061 Uiso 1 1 calc R . .
H6B H 1.0215 0.1236 0.5538 0.061 Uiso 1 1 calc R . .
C7 C 0.7262(5) 0.1096(4) 0.2864(3) 0.0397(18) Uani 1 1 d . . .
H7A H 0.7301 0.0734 0.3114 0.048 Uiso 1 1 calc R . .
H7B H 0.7901 0.1222 0.2802 0.048 Uiso 1 1 calc R . .
C8 C 0.6728(5) 0.0858(4) 0.2357(3) 0.050(2) Uani 1 1 d . . .
H8A H 0.6766 0.1198 0.2093 0.059 Uiso 1 1 calc R . .
H8B H 0.7025 0.0455 0.2241 0.059 Uiso 1 1 calc R . .
C9 C 0.5704(5) 0.0714(4) 0.2417(3) 0.046(2) Uani 1 1 d . . .
H9A H 0.5662 0.0334 0.2646 0.056 Uiso 1 1 calc R . .
H9B H 0.5378 0.0599 0.2083 0.056 Uiso 1 1 calc R . .
C10 C 0.5228(5) 0.1311(4) 0.2636(2) 0.0399(18) Uani 1 1 d . . .
H10A H 0.4587 0.1193 0.2700 0.048 Uiso 1 1 calc R . .
H10B H 0.5192 0.1673 0.2386 0.048 Uiso 1 1 calc R . .
C11 C 0.5771(4) 0.1544(3) 0.3138(2) 0.0290(16) Uani 1 1 d . . .
H11 H 0.5751 0.1179 0.3389 0.035 Uiso 1 1 calc R . .
C12 C 0.5363(4) 0.2158(3) 0.3375(2) 0.0312(16) Uani 1 1 d . . .
H12A H 0.5227 0.2500 0.3113 0.037 Uiso 1 1 calc R . .
H12B H 0.4779 0.2045 0.3519 0.037 Uiso 1 1 calc R . .
C13 C 0.6288(6) 0.4116(4) 0.3744(3) 0.046(2) Uani 1 1 d . . .
H13A H 0.5604 0.4151 0.3700 0.055 Uiso 1 1 calc R . .
H13B H 0.6477 0.3818 0.3478 0.055 Uiso 1 1 calc R . .
C14 C 0.6716(7) 0.4809(4) 0.3669(3) 0.069(3) Uani 1 1 d . . .
H14A H 0.7397 0.4769 0.3671 0.082 Uiso 1 1 calc R . .
H14B H 0.6466 0.4989 0.3336 0.082 Uiso 1 1 calc R . .
C15 C 0.6489(7) 0.5283(4) 0.4096(3) 0.069(3) Uani 1 1 d . . .
H15A H 0.6815 0.5704 0.4062 0.082 Uiso 1 1 calc R . .
H15B H 0.5814 0.5371 0.4068 0.082 Uiso 1 1 calc R . .
C16 C 0.6797(6) 0.4975(4) 0.4618(3) 0.063(2) Uani 1 1 d . . .
H16A H 0.7481 0.4933 0.4660 0.076 Uiso 1 1 calc R . .
H16B H 0.6613 0.5266 0.4890 0.076 Uiso 1 1 calc R . .
C17 C 0.6355(5) 0.4294(3) 0.4669(3) 0.0394(18) Uani 1 1 d . . .
H17 H 0.5668 0.4359 0.4634 0.047 Uiso 1 1 calc R . .
C18 C 0.6607(5) 0.3933(3) 0.5170(2) 0.0316(17) Uani 1 1 d . . .
H18A H 0.7288 0.3880 0.5231 0.038 Uiso 1 1 calc R . .
H18B H 0.6393 0.4187 0.5455 0.038 Uiso 1 1 calc R . .
C19 C 0.4315(5) 0.2696(4) 0.6143(3) 0.0390(18) Uani 1 1 d . . .
H19A H 0.4554 0.3120 0.6282 0.047 Uiso 1 1 calc R . .
H19B H 0.4529 0.2349 0.6389 0.047 Uiso 1 1 calc R . .
C20 C 0.3236(5) 0.2714(4) 0.6088(3) 0.052(2) Uani 1 1 d . . .
H20A H 0.3013 0.2753 0.6428 0.063 Uiso 1 1 calc R . .
H20B H 0.3019 0.3103 0.5887 0.063 Uiso 1 1 calc R . .
C21 C 0.2839(5) 0.2101(4) 0.5830(3) 0.052(2) Uani 1 1 d . . .
H21A H 0.2156 0.2144 0.5772 0.063 Uiso 1 1 calc R . .
H21B H 0.2981 0.1721 0.6056 0.063 Uiso 1 1 calc R . .
C22 C 0.3235(5) 0.1977(3) 0.5314(3) 0.0429(19) Uani 1 1 d . . .
H22A H 0.3030 0.2329 0.5072 0.052 Uiso 1 1 calc R . .
H22B H 0.2996 0.1555 0.5169 0.052 Uiso 1 1 calc R . .
C23 C 0.4306(5) 0.1957(3) 0.5389(3) 0.0373(18) Uani 1 1 d . . .
H23 H 0.4487 0.1577 0.5616 0.045 Uiso 1 1 calc R . .
C24 C 0.4757(4) 0.1849(3) 0.4884(2) 0.0341(17) Uani 1 1 d . . .
H24A H 0.4762 0.1375 0.4806 0.041 Uiso 1 1 calc R . .
H24B H 0.4379 0.2072 0.4603 0.041 Uiso 1 1 calc R . .
C25 C 0.9344(4) 0.3293(3) 0.5586(3) 0.0309(16) Uani 1 1 d . . .
C26 C 1.0020(5) 0.3895(4) 0.5602(3) 0.047(2) Uani 1 1 d . . .
C27 C 0.9516(6) 0.4488(4) 0.5814(3) 0.073(3) Uani 1 1 d . . .
H27A H 0.9958 0.4846 0.5888 0.109 Uiso 1 1 calc R . .
H27B H 0.9254 0.4359 0.6126 0.109 Uiso 1 1 calc R . .
H27C H 0.9017 0.4634 0.5563 0.109 Uiso 1 1 calc R . .
C28 C 1.0866(6) 0.3733(5) 0.5965(4) 0.084(3) Uani 1 1 d U . .
H28A H 1.1210 0.3374 0.5825 0.126 Uiso 1 1 calc R . .
H28B H 1.0668 0.3599 0.6293 0.126 Uiso 1 1 calc R . .
H28C H 1.1266 0.4119 0.6011 0.126 Uiso 1 1 calc R . .
C29 C 1.0277(7) 0.4051(5) 0.5066(4) 0.095(3) Uani 1 1 d U . .
H29A H 1.0569 0.4484 0.5065 0.143 Uiso 1 1 calc R . .
H29B H 0.9716 0.4049 0.4827 0.143 Uiso 1 1 calc R . .
H29C H 1.0710 0.3719 0.4964 0.143 Uiso 1 1 calc R . .
C30 C 0.9350(5) 0.1701(3) 0.4103(3) 0.0338(17) Uani 1 1 d . . .
C31 C 1.0214(5) 0.1280(4) 0.4000(3) 0.0401(18) Uani 1 1 d . . .
C32 C 1.1117(5) 0.1597(4) 0.4247(3) 0.068(3) Uani 1 1 d . . .
H32A H 1.1629 0.1285 0.4242 0.102 Uiso 1 1 calc R . .
H32B H 1.1039 0.1717 0.4598 0.102 Uiso 1 1 calc R . .
H32C H 1.1255 0.1991 0.4056 0.102 Uiso 1 1 calc R . .
C33 C 1.0084(5) 0.0609(4) 0.4261(3) 0.059(2) Uani 1 1 d . . .
H33A H 0.9514 0.0401 0.4108 0.089 Uiso 1 1 calc R . .
H33B H 1.0042 0.0677 0.4624 0.089 Uiso 1 1 calc R . .
H33C H 1.0615 0.0326 0.4214 0.089 Uiso 1 1 calc R . .
C34 C 1.0275(6) 0.1162(5) 0.3428(3) 0.072(3) Uani 1 1 d . . .
H34A H 1.0393 0.1579 0.3263 0.109 Uiso 1 1 calc R . .
H34B H 0.9689 0.0977 0.3276 0.109 Uiso 1 1 calc R . .
H34C H 1.0781 0.0856 0.3384 0.109 Uiso 1 1 calc R . .
C35 C 0.7350(4) 0.0954(3) 0.4505(3) 0.0252(15) Uani 1 1 d . A .
C36 C 0.7072(5) 0.0240(3) 0.4623(2) 0.0306(16) Uani 1 1 d D . .
C37A C 0.688(2) 0.0214(15) 0.5207(7) 0.047(8) Uani 0.25 1 d PDU A 1
H37A H 0.6699 -0.0231 0.5293 0.070 Uiso 0.25 1 calc PR A 1
H37B H 0.6387 0.0521 0.5266 0.070 Uiso 0.25 1 calc PR A 1
H37C H 0.7450 0.0335 0.5419 0.070 Uiso 0.25 1 calc PR A 1
C38A C 0.614(2) 0.0026(14) 0.4331(12) 0.048(8) Uani 0.25 1 d PU A 1
H38A H 0.6001 -0.0426 0.4422 0.072 Uiso 0.25 1 calc PR A 1
H38B H 0.6190 0.0052 0.3965 0.072 Uiso 0.25 1 calc PR A 1
H38C H 0.5645 0.0316 0.4421 0.072 Uiso 0.25 1 calc PR A 1
C39A C 0.7939(16) -0.0200(13) 0.4563(12) 0.044(8) Uani 0.25 1 d PDU A 1
H39A H 0.7792 -0.0657 0.4635 0.066 Uiso 0.25 1 calc PR A 1
H39B H 0.8459 -0.0053 0.4800 0.066 Uiso 0.25 1 calc PR A 1
H39C H 0.8108 -0.0165 0.4215 0.066 Uiso 0.25 1 calc PR A 1
C37B C 0.6126(7) 0.0257(5) 0.4838(4) 0.048(3) Uani 0.75 1 d P A 2
H37D H 0.5670 0.0469 0.4592 0.072 Uiso 0.75 1 calc PR A 2
H37E H 0.6179 0.0505 0.5156 0.072 Uiso 0.75 1 calc PR A 2
H37F H 0.5926 -0.0191 0.4901 0.072 Uiso 0.75 1 calc PR A 2
C38B C 0.6963(6) -0.0163(4) 0.4106(3) 0.039(2) Uani 0.75 1 d PD A 2
H38D H 0.6481 0.0039 0.3871 0.059 Uiso 0.75 1 calc PR A 2
H38E H 0.6789 -0.0616 0.4174 0.059 Uiso 0.75 1 calc PR A 2
H38F H 0.7553 -0.0160 0.3954 0.059 Uiso 0.75 1 calc PR A 2
C39B C 0.7823(8) -0.0089(5) 0.4981(5) 0.058(3) Uani 0.75 1 d PU A 2
H39D H 0.7633 -0.0537 0.5052 0.088 Uiso 0.75 1 calc PR A 2
H39E H 0.7914 0.0159 0.5299 0.088 Uiso 0.75 1 calc PR A 2
H39F H 0.8405 -0.0099 0.4822 0.088 Uiso 0.75 1 calc PR A 2
C40 C 0.7940(6) 0.3018(4) 0.2936(3) 0.051(2) Uani 1 1 d . A .
C41 C 0.8847(6) 0.3402(4) 0.2823(3) 0.063(2) Uani 1 1 d DU . .
C42A C 0.956(3) 0.364(2) 0.3256(12) 0.117(17) Uani 0.30 1 d PDU B 1
H42A H 0.9608 0.3320 0.3532 0.175 Uiso 0.30 1 calc PR B 1
H42B H 0.9357 0.4063 0.3384 0.175 Uiso 0.30 1 calc PR B 1
H42C H 1.0166 0.3696 0.3127 0.175 Uiso 0.30 1 calc PR B 1
C43A C 0.850(3) 0.3935(13) 0.2432(7) 0.081(11) Uani 0.30 1 d PDU B 1
H43A H 0.8196 0.3724 0.2127 0.121 Uiso 0.30 1 calc PR B 1
H43B H 0.9024 0.4197 0.2342 0.121 Uiso 0.30 1 calc PR B 1
H43C H 0.8052 0.4220 0.2580 0.121 Uiso 0.30 1 calc PR B 1
C44A C 0.930(2) 0.2826(11) 0.2542(11) 0.070(9) Uani 0.30 1 d PDU B 1
H44A H 0.8859 0.2654 0.2272 0.104 Uiso 0.30 1 calc PR B 1
H44B H 0.9487 0.2476 0.2785 0.104 Uiso 0.30 1 calc PR B 1
H44C H 0.9854 0.2989 0.2394 0.104 Uiso 0.30 1 calc PR B 1
C42B C 0.9055(11) 0.3925(7) 0.3246(5) 0.083(5) Uani 0.70 1 d PDU B 2
H42D H 0.8543 0.4239 0.3234 0.124 Uiso 0.70 1 calc PR B 2
H42E H 0.9630 0.4157 0.3193 0.124 Uiso 0.70 1 calc PR B 2
H42F H 0.9125 0.3709 0.3578 0.124 Uiso 0.70 1 calc PR B 2
C43B C 0.8709(11) 0.3754(7) 0.2300(4) 0.063(4) Uani 0.70 1 d PDU B 2
H43D H 0.8171 0.4046 0.2291 0.094 Uiso 0.70 1 calc PR B 2
H43E H 0.8605 0.3427 0.2029 0.094 Uiso 0.70 1 calc PR B 2
H43F H 0.9263 0.4011 0.2250 0.094 Uiso 0.70 1 calc PR B 2
C44B C 0.9685(10) 0.2920(8) 0.2860(7) 0.110(6) Uani 0.70 1 d PDU B 2
H44D H 1.0246 0.3156 0.2789 0.165 Uiso 0.70 1 calc PR B 2
H44E H 0.9561 0.2567 0.2611 0.165 Uiso 0.70 1 calc PR B 2
H44F H 0.9773 0.2733 0.3202 0.165 Uiso 0.70 1 calc PR B 2
C45 C 0.4022(5) 0.3413(3) 0.4375(3) 0.0315(17) Uani 1 1 d . C .
C46 C 0.3169(4) 0.3574(3) 0.3978(2) 0.0332(17) Uani 1 1 d DU . .
C47A C 0.251(3) 0.4111(19) 0.4163(13) 0.046(10) Uani 0.22 1 d PU C 1
H47A H 0.2171 0.3931 0.4434 0.070 Uiso 0.22 1 calc PR C 1
H47B H 0.2069 0.4250 0.3879 0.070 Uiso 0.22 1 calc PR C 1
H47C H 0.2878 0.4489 0.4293 0.070 Uiso 0.22 1 calc PR C 1
C48A C 0.353(2) 0.3828(17) 0.3475(8) 0.038(9) Uani 0.22 1 d PDU C 1
H48A H 0.4080 0.3582 0.3407 0.058 Uiso 0.22 1 calc PR C 1
H48B H 0.3679 0.4295 0.3510 0.058 Uiso 0.22 1 calc PR C 1
H48C H 0.3042 0.3768 0.3194 0.058 Uiso 0.22 1 calc PR C 1
C49A C 0.263(3) 0.2935(13) 0.3819(16) 0.069(11) Uani 0.22 1 d PDU C 1
H49A H 0.3020 0.2645 0.3639 0.104 Uiso 0.22 1 calc PR C 1
H49B H 0.2068 0.3046 0.3596 0.104 Uiso 0.22 1 calc PR C 1
H49C H 0.2448 0.2713 0.4123 0.104 Uiso 0.22 1 calc PR C 1
C47B C 0.2241(7) 0.3649(7) 0.4259(4) 0.063(3) Uani 0.78 1 d PU C 2
H47D H 0.2094 0.3229 0.4411 0.094 Uiso 0.78 1 calc PR C 2
H47E H 0.1727 0.3781 0.4012 0.094 Uiso 0.78 1 calc PR C 2
H47F H 0.2337 0.3982 0.4525 0.094 Uiso 0.78 1 calc PR C 2
C48B C 0.3372(9) 0.4207(6) 0.3711(5) 0.080(4) Uani 0.78 1 d PU C 2
H48D H 0.3454 0.4562 0.3961 0.120 Uiso 0.78 1 calc PR C 2
H48E H 0.2853 0.4312 0.3458 0.120 Uiso 0.78 1 calc PR C 2
H48F H 0.3939 0.4157 0.3543 0.120 Uiso 0.78 1 calc PR C 2
C49B C 0.3017(8) 0.3009(5) 0.3583(4) 0.055(3) Uani 0.78 1 d PU C 2
H49D H 0.2904 0.2599 0.3758 0.083 Uiso 0.78 1 calc PR C 2
H49E H 0.3571 0.2962 0.3402 0.083 Uiso 0.78 1 calc PR C 2
H49F H 0.2482 0.3111 0.3340 0.083 Uiso 0.78 1 calc PR C 2
C50 C 0.7044(5) 0.3124(3) 0.6617(2) 0.0269(15) Uani 1 1 d . . .
C51 C 0.6994(5) 0.3647(3) 0.7036(2) 0.0320(16) Uani 1 1 d . . .
C52 C 0.7282(5) 0.3315(4) 0.7568(2) 0.045(2) Uani 1 1 d . . .
H52A H 0.7917 0.3149 0.7577 0.067 Uiso 1 1 calc R . .
H52B H 0.6860 0.2951 0.7618 0.067 Uiso 1 1 calc R . .
H52C H 0.7246 0.3639 0.7838 0.067 Uiso 1 1 calc R . .
C53 C 0.7725(5) 0.4184(3) 0.6937(3) 0.0443(19) Uani 1 1 d . . .
H53A H 0.7748 0.4514 0.7206 0.066 Uiso 1 1 calc R . .
H53B H 0.7548 0.4394 0.6608 0.066 Uiso 1 1 calc R . .
H53C H 0.8336 0.3981 0.6933 0.066 Uiso 1 1 calc R . .
C54 C 0.5999(5) 0.3950(4) 0.7019(3) 0.047(2) Uani 1 1 d . . .
H54A H 0.5558 0.3609 0.7097 0.070 Uiso 1 1 calc R . .
H54B H 0.5818 0.4126 0.6680 0.070 Uiso 1 1 calc R . .
H54C H 0.5998 0.4302 0.7271 0.070 Uiso 1 1 calc R . .
C55 C 0.6794(5) 0.1292(3) 0.6308(2) 0.0292(16) Uani 1 1 d . . .
C56 C 0.6480(5) 0.0682(3) 0.6593(3) 0.0381(18) Uani 1 1 d . . .
C57 C 0.6521(5) 0.0900(4) 0.7161(3) 0.059(2) Uani 1 1 d . . .
H57A H 0.6191 0.1316 0.7184 0.088 Uiso 1 1 calc R . .
H57B H 0.7168 0.0954 0.7299 0.088 Uiso 1 1 calc R . .
H57C H 0.6227 0.0564 0.7357 0.088 Uiso 1 1 calc R . .
C58 C 0.7169(6) 0.0092(4) 0.6537(3) 0.069(3) Uani 1 1 d . . .
H58A H 0.7170 -0.0022 0.6178 0.104 Uiso 1 1 calc R . .
H58B H 0.6969 -0.0287 0.6725 0.104 Uiso 1 1 calc R . .
H58C H 0.7796 0.0220 0.6675 0.104 Uiso 1 1 calc R . .
C59 C 0.5479(5) 0.0481(4) 0.6395(3) 0.051(2) Uani 1 1 d . . .
H59A H 0.5286 0.0108 0.6592 0.077 Uiso 1 1 calc R . .
H59B H 0.5457 0.0359 0.6037 0.077 Uiso 1 1 calc R . .
H59C H 0.5059 0.0851 0.6432 0.077 Uiso 1 1 calc R . .
N1 N 0.9569(4) 0.1864(3) 0.6620(2) 0.0358(14) Uani 1 1 d D . .
H1 H 0.996(4) 0.218(3) 0.659(3) 0.054 Uiso 1 1 d D . .
N2 N 0.6781(4) 0.1674(3) 0.3075(2) 0.0311(13) Uani 1 1 d D . .
H2 H 0.677(5) 0.202(2) 0.288(2) 0.047 Uiso 1 1 d D . .
N3 N 0.6575(4) 0.3830(3) 0.4245(2) 0.0319(14) Uani 1 1 d D . .
H3 H 0.7159(19) 0.381(3) 0.436(2) 0.048 Uiso 1 1 d D . .
N4 N 0.4721(4) 0.2567(3) 0.5647(2) 0.0301(13) Uani 1 1 d D . .
H4 H 0.465(5) 0.287(2) 0.5412(19) 0.045 Uiso 1 1 d D . .
O1 O 0.9075(3) 0.1779(2) 0.56014(15) 0.0296(10) Uani 1 1 d . . .
O2 O 0.6041(3) 0.2401(2) 0.37742(14) 0.0273(10) Uani 1 1 d . . .
O3 O 0.6161(3) 0.32991(19) 0.51364(14) 0.0233(10) Uani 1 1 d . . .
O4 O 0.5698(3) 0.2099(2) 0.49158(14) 0.0284(10) Uani 1 1 d . . .
O5 O 0.9150(3) 0.3068(2) 0.60173(16) 0.0340(11) Uani 1 1 d . . .
O6 O 0.9024(3) 0.3075(2) 0.51490(16) 0.0333(11) Uani 1 1 d . . .
O7 O 0.9370(3) 0.1982(2) 0.45351(17) 0.0418(12) Uani 1 1 d . . .
O8 O 0.8691(3) 0.1729(2) 0.37538(17) 0.0410(12) Uani 1 1 d . . .
O9 O 0.7852(3) 0.1247(2) 0.48593(17) 0.0357(11) Uani 1 1 d . . .
O10 O 0.7066(3) 0.1197(2) 0.40778(16) 0.0322(11) Uani 1 1 d . . .
O11 O 0.7844(3) 0.2909(2) 0.34165(17) 0.0402(12) Uani 1 1 d . . .
O12 O 0.7405(4) 0.2821(3) 0.2577(2) 0.0662(17) Uani 1 1 d . . .
O13 O 0.4742(3) 0.3163(2) 0.41851(15) 0.0286(10) Uani 1 1 d . . .
O14 O 0.3967(3) 0.3519(2) 0.48416(17) 0.0380(12) Uani 1 1 d . . .
O15 O 0.6418(3) 0.3114(2) 0.62422(15) 0.0321(11) Uani 1 1 d . . .
O16 O 0.7759(3) 0.2741(2) 0.66627(14) 0.0287(10) Uani 1 1 d . . .
O17 O 0.6176(3) 0.1669(2) 0.60715(15) 0.0308(11) Uani 1 1 d . . .
O18 O 0.7675(3) 0.1395(2) 0.63438(16) 0.0342(11) Uani 1 1 d . . .
O19 O 0.7496(3) 0.23690(19) 0.55358(14) 0.0240(10) Uani 1 1 d . . .
O20 O 0.7423(3) 0.2545(2) 0.44506(14) 0.0250(10) Uani 1 1 d . . .
Fe1 Fe 0.83588(6) 0.22139(5) 0.61130(3) 0.0264(2) Uani 1 1 d . A .
Fe2 Fe 0.82839(6) 0.22016(5) 0.49711(3) 0.0267(2) Uani 1 1 d . A .
Fe3 Fe 0.73850(6) 0.21254(5) 0.37921(3) 0.0259(2) Uani 1 1 d . A .
Fe4 Fe 0.60468(6) 0.28516(4) 0.44448(3) 0.0256(2) Uani 1 1 d . A .
Fe5 Fe 0.62318(6) 0.25113(5) 0.56044(3) 0.0253(2) Uani 1 1 d . A .
O21 O 0.8719(14) 0.3811(9) 0.4238(8) 0.082(6) Uani 0.30 1 d P . .

loop_
_atom_site_aniso_label
_atom_site_aniso_U_11
_atom_site_aniso_U_22
_atom_site_aniso_U_33
_atom_site_aniso_U_23
_atom_site_aniso_U_13
_atom_site_aniso_U_12
C1 0.045(5) 0.083(7) 0.024(4) 0.006(4) 0.000(4) 0.019(4)
C2 0.076(7) 0.074(7) 0.051(5) 0.012(5) 0.006(5) 0.024(5)
C3 0.076(7) 0.066(6) 0.058(6) 0.008(5) 0.003(5) 0.027(5)
C4 0.061(6) 0.073(7) 0.058(6) -0.005(5) 0.001(5) 0.020(5)
C5 0.051(5) 0.084(7) 0.031(4) -0.004(4) -0.008(4) 0.030(5)
C6 0.045(5) 0.074(6) 0.034(4) -0.004(4) 0.000(4) 0.021(4)
C7 0.033(4) 0.045(5) 0.041(4) -0.014(4) 0.003(3) 0.000(4)
C8 0.050(5) 0.057(5) 0.042(5) -0.021(4) 0.010(4) 0.006(4)
C9 0.042(5) 0.047(5) 0.049(5) -0.025(4) -0.003(4) -0.007(4)
C10 0.035(4) 0.044(5) 0.039(4) -0.012(4) -0.009(3) 0.003(4)
C11 0.024(4) 0.032(4) 0.030(4) -0.004(3) 0.000(3) -0.004(3)
C12 0.034(4) 0.041(4) 0.016(3) -0.005(3) -0.011(3) 0.000(3)
C13 0.060(5) 0.036(5) 0.042(5) 0.008(4) 0.003(4) -0.002(4)
C14 0.084(7) 0.047(6) 0.074(6) 0.026(5) 0.000(5) -0.010(5)
C15 0.090(7) 0.030(5) 0.085(7) 0.011(5) 0.008(6) -0.014(5)
C16 0.086(7) 0.030(5) 0.070(6) -0.004(4) -0.004(5) -0.014(5)
C17 0.038(4) 0.028(4) 0.051(5) 0.002(4) -0.001(4) -0.005(3)
C18 0.035(4) 0.024(4) 0.033(4) -0.005(3) -0.009(3) -0.005(3)
C19 0.038(4) 0.042(5) 0.038(4) 0.002(3) 0.009(3) -0.005(3)
C20 0.035(5) 0.045(5) 0.076(6) -0.004(4) 0.004(4) -0.004(4)
C21 0.024(4) 0.065(6) 0.068(6) 0.009(5) 0.003(4) -0.004(4)
C22 0.035(4) 0.030(4) 0.060(5) 0.007(4) -0.011(4) -0.014(3)
C23 0.044(5) 0.027(4) 0.040(4) 0.006(3) 0.000(3) -0.010(3)
C24 0.032(4) 0.028(4) 0.041(4) -0.004(3) -0.005(3) -0.012(3)
C25 0.029(4) 0.028(4) 0.036(4) 0.004(4) 0.001(3) -0.001(3)
C26 0.043(5) 0.053(5) 0.043(5) -0.002(4) 0.001(4) -0.025(4)
C27 0.082(7) 0.038(5) 0.099(7) -0.009(5) 0.008(6) -0.015(5)
C28 0.045(5) 0.081(6) 0.122(7) 0.008(5) -0.009(5) -0.030(5)
C29 0.119(7) 0.085(6) 0.089(6) -0.019(5) 0.042(5) -0.043(6)
C30 0.041(5) 0.026(4) 0.036(5) 0.001(4) 0.015(4) -0.008(3)
C31 0.037(5) 0.047(5) 0.036(4) -0.005(4) 0.002(3) 0.006(4)
C32 0.031(5) 0.071(7) 0.102(7) -0.008(5) 0.012(5) 0.000(4)
C33 0.043(5) 0.048(5) 0.083(6) -0.007(5) -0.008(4) 0.012(4)
C34 0.063(6) 0.101(8) 0.056(6) -0.009(5) 0.018(5) 0.035(5)
C35 0.017(4) 0.025(4) 0.035(4) 0.000(3) 0.009(3) 0.005(3)
C36 0.029(4) 0.020(4) 0.043(4) 0.007(3) 0.003(3) 0.003(3)
C37A 0.048(11) 0.045(11) 0.047(11) 0.005(9) -0.004(9) -0.003(9)
C38A 0.051(11) 0.037(11) 0.053(11) 0.000(9) -0.003(9) 0.001(9)
C39A 0.048(11) 0.041(11) 0.044(11) -0.004(9) 0.005(9) 0.000(9)
C37B 0.054(7) 0.038(6) 0.054(7) 0.005(5) 0.010(6) -0.017(5)
C38B 0.035(6) 0.025(5) 0.058(6) -0.011(5) 0.005(5) 0.000(4)
C39B 0.062(6) 0.034(5) 0.075(7) 0.020(5) -0.013(5) -0.009(5)
C40 0.077(6) 0.030(5) 0.045(5) 0.002(4) 0.005(5) -0.006(4)
C41 0.060(6) 0.059(6) 0.073(6) 0.015(5) 0.023(5) -0.017(5)
C42A 0.117(19) 0.117(19) 0.115(18) 0.003(10) 0.006(10) -0.007(10)
C43A 0.087(14) 0.073(13) 0.084(13) 0.013(9) 0.019(9) -0.008(9)
C44A 0.065(12) 0.074(12) 0.072(12) 0.009(9) 0.019(9) -0.014(9)
C42B 0.072(8) 0.080(8) 0.095(8) 0.004(7) 0.003(7) -0.039(7)
C43B 0.060(7) 0.058(7) 0.075(7) 0.002(6) 0.027(6) -0.003(6)
C44B 0.092(9) 0.109(9) 0.135(10) 0.047(8) 0.043(8) -0.006(8)
C45 0.034(5) 0.014(4) 0.045(5) 0.001(3) -0.004(4) -0.002(3)
C46 0.026(4) 0.034(4) 0.036(4) -0.003(3) -0.012(3) 0.001(3)
C47A 0.051(17) 0.048(17) 0.039(15) 0.006(14) 0.002(13) 0.009(14)
C48A 0.037(11) 0.041(11) 0.036(11) 0.000(8) -0.005(8) 0.012(8)
C49A 0.071(17) 0.058(14) 0.076(18) 0.005(13) -0.009(14) -0.026(13)
C47B 0.040(7) 0.080(8) 0.068(7) -0.008(7) 0.001(5) 0.021(6)
C48B 0.067(8) 0.059(8) 0.107(9) 0.031(7) -0.026(7) 0.006(7)
C49B 0.052(5) 0.061(5) 0.050(5) -0.012(4) -0.009(4) 0.015(4)
C50 0.024(4) 0.025(4) 0.032(4) -0.003(3) 0.005(3) -0.002(3)
C51 0.032(4) 0.035(4) 0.028(4) -0.006(3) -0.002(3) 0.004(3)
C52 0.056(5) 0.051(5) 0.026(4) -0.003(4) 0.001(3) 0.008(4)
C53 0.051(5) 0.036(5) 0.045(5) -0.008(4) 0.002(4) -0.009(4)
C54 0.041(5) 0.055(5) 0.043(5) -0.010(4) -0.002(4) 0.013(4)
C55 0.030(4) 0.030(4) 0.027(4) 0.002(3) 0.001(3) -0.003(3)
C56 0.035(4) 0.038(5) 0.042(5) 0.019(4) 0.011(3) 0.008(4)
C57 0.040(5) 0.091(7) 0.046(5) 0.031(5) 0.010(4) 0.013(4)
C58 0.076(7) 0.036(5) 0.100(7) 0.031(5) 0.031(5) 0.017(5)
C59 0.052(5) 0.038(5) 0.065(5) 0.017(4) 0.015(4) -0.010(4)
N1 0.030(4) 0.050(4) 0.027(3) 0.003(3) 0.002(3) 0.017(3)
N2 0.033(3) 0.028(4) 0.032(3) -0.008(3) 0.006(3) -0.005(3)
N3 0.040(4) 0.028(3) 0.028(3) 0.003(3) 0.003(3) -0.004(3)
N4 0.029(3) 0.024(3) 0.036(4) 0.000(3) 0.001(3) -0.001(3)
O1 0.020(2) 0.035(3) 0.033(3) -0.004(2) 0.000(2) 0.006(2)
O2 0.028(3) 0.029(3) 0.024(2) -0.0011(19) -0.0049(19) 0.006(2)
O3 0.024(2) 0.021(2) 0.024(2) -0.0006(19) -0.0026(18) 0.0014(19)
O4 0.034(3) 0.021(2) 0.028(2) 0.001(2) -0.006(2) -0.002(2)
O5 0.032(3) 0.036(3) 0.034(3) 0.002(2) 0.003(2) -0.008(2)
O6 0.036(3) 0.032(3) 0.031(3) -0.002(2) -0.001(2) -0.006(2)
O7 0.038(3) 0.054(3) 0.035(3) -0.010(2) 0.007(2) 0.003(2)
O8 0.022(3) 0.065(4) 0.035(3) -0.013(2) 0.001(2) -0.002(2)
O9 0.043(3) 0.021(3) 0.040(3) 0.001(2) -0.011(2) 0.003(2)
O10 0.042(3) 0.023(3) 0.030(3) 0.003(2) -0.004(2) -0.001(2)
O11 0.049(3) 0.039(3) 0.034(3) 0.004(2) 0.011(2) -0.020(2)
O12 0.084(4) 0.071(4) 0.040(3) 0.010(3) -0.008(3) -0.035(3)
O13 0.028(3) 0.028(3) 0.029(2) -0.002(2) -0.004(2) 0.008(2)
O14 0.038(3) 0.043(3) 0.032(3) -0.007(2) -0.001(2) 0.005(2)
O15 0.036(3) 0.037(3) 0.022(2) -0.005(2) -0.001(2) 0.001(2)
O16 0.021(2) 0.040(3) 0.024(2) 0.001(2) -0.0035(19) 0.003(2)
O17 0.032(3) 0.029(3) 0.031(3) 0.010(2) 0.003(2) 0.006(2)
O18 0.035(3) 0.028(3) 0.037(3) 0.005(2) -0.005(2) 0.005(2)
O19 0.020(2) 0.031(3) 0.021(2) 0.0001(19) 0.0015(17) 0.0012(19)
O20 0.029(2) 0.022(2) 0.024(2) -0.0007(19) 0.0024(19) 0.001(2)
Fe1 0.0244(5) 0.0290(5) 0.0253(5) 0.0004(4) -0.0008(4) 0.0019(4)
Fe2 0.0259(5) 0.0281(5) 0.0253(5) -0.0020(4) -0.0011(4) -0.0006(4)
Fe3 0.0265(5) 0.0249(5) 0.0260(5) -0.0020(4) 0.0013(4) -0.0033(4)
Fe4 0.0299(5) 0.0213(5) 0.0248(5) -0.0015(4) -0.0016(4) -0.0001(4)
Fe5 0.0235(5) 0.0256(5) 0.0259(5) 0.0001(4) -0.0019(4) -0.0005(4)
O21 0.082(16) 0.057(13) 0.101(16) 0.018(12) -0.014(12) -0.020(11)

loop_
_atom_type_symbol
_atom_type_description
_atom_type_scat_dispersion_real
_atom_type_scat_dispersion_imag
_atom_type_scat_source
C C 0.0033 0.0016 'International Tables Vol C Tables 4.2.6.8 and 6.1.1.4'
H H 0.0000 0.0000 'International Tables Vol C Tables 4.2.6.8 and 6.1.1.4'
N N 0.0061 0.0033 'International Tables Vol C Tables 4.2.6.8 and 6.1.1.4'
O O 0.0106 0.0060 'International Tables Vol C Tables 4.2.6.8 and 6.1.1.4'
Fe Fe 0.3463 0.8444 'International Tables Vol C Tables 4.2.6.8 and 6.1.1.4'

loop_
_geom_angle_atom_site_label_1
_geom_angle_atom_site_label_2
_geom_angle_atom_site_label_3
_geom_angle
C2 C1 N1 113.8(6)
C2 C1 H1A 108.8
N1 C1 H1A 108.8
C2 C1 H1B 108.8
N1 C1 H1B 108.8
H1A C1 H1B 107.7
C1 C2 C3 112.0(7)
C1 C2 H2A 109.2
C3 C2 H2A 109.2
C1 C2 H2B 109.2
C3 C2 H2B 109.2
H2A C2 H2B 107.9
C2 C3 C4 108.7(7)
C2 C3 H3A 110.0
C4 C3 H3A 110.0
C2 C3 H3B 110.0
C4 C3 H3B 110.0
H3A C3 H3B 108.3
C5 C4 C3 110.7(7)
C5 C4 H4A 109.5
C3 C4 H4A 109.5
C5 C4 H4B 109.5
C3 C4 H4B 109.5
H4A C4 H4B 108.1
C4 C5 N1 112.5(6)
C4 C5 C6 117.6(7)
N1 C5 C6 105.9(6)
C4 C5 H5 106.8
N1 C5 H5 106.8
C6 C5 H5 106.8
O1 C6 C5 106.3(6)
O1 C6 H6A 110.5
C5 C6 H6A 110.5
O1 C6 H6B 110.5
C5 C6 H6B 110.5
H6A C6 H6B 108.7
N2 C7 C8 110.8(6)
N2 C7 H7A 109.5
C8 C7 H7A 109.5
N2 C7 H7B 109.5
C8 C7 H7B 109.5
H7A C7 H7B 108.1
C9 C8 C7 111.8(6)
C9 C8 H8A 109.3
C7 C8 H8A 109.3
C9 C8 H8B 109.3
C7 C8 H8B 109.3
H8A C8 H8B 107.9
C8 C9 C10 111.2(6)
C8 C9 H9A 109.4
C10 C9 H9A 109.4
C8 C9 H9B 109.4
C10 C9 H9B 109.4
H9A C9 H9B 108.0
C9 C10 C11 110.8(6)
C9 C10 H10A 109.5
C11 C10 H10A 109.5
C9 C10 H10B 109.5
C11 C10 H10B 109.5
H10A C10 H10B 108.1
N2 C11 C12 108.4(5)
N2 C11 C10 111.9(5)
C12 C11 C10 114.5(5)
N2 C11 H11 107.2
C12 C11 H11 107.2
C10 C11 H11 107.2
O2 C12 C11 108.2(5)
O2 C12 H12A 110.0
C11 C12 H12A 110.0
O2 C12 H12B 110.0
C11 C12 H12B 110.0
H12A C12 H12B 108.4
N3 C13 C14 113.0(6)
N3 C13 H13A 109.0
C14 C13 H13A 109.0
N3 C13 H13B 109.0
C14 C13 H13B 109.0
H13A C13 H13B 107.8
C15 C14 C13 110.9(7)
C15 C14 H14A 109.4
C13 C14 H14A 109.4
C15 C14 H14B 109.4
C13 C14 H14B 109.4
H14A C14 H14B 108.0
C16 C15 C14 109.7(7)
C16 C15 H15A 109.7
C14 C15 H15A 109.7
C16 C15 H15B 109.7
C14 C15 H15B 109.7
H15A C15 H15B 108.2
C17 C16 C15 111.0(6)
C17 C16 H16A 109.4
C15 C16 H16A 109.4
C17 C16 H16B 109.4
C15 C16 H16B 109.4
H16A C16 H16B 108.0
N3 C17 C18 106.8(5)
N3 C17 C16 112.1(6)
C18 C17 C16 116.4(6)
N3 C17 H17 107.0
C18 C17 H17 107.0
C16 C17 H17 107.0
O3 C18 C17 108.1(5)
O3 C18 H18A 110.1
C17 C18 H18A 110.1
O3 C18 H18B 110.1
C17 C18 H18B 110.1
H18A C18 H18B 108.4
N4 C19 C20 113.4(6)
N4 C19 H19A 108.9
C20 C19 H19A 108.9
N4 C19 H19B 108.9
C20 C19 H19B 108.9
H19A C19 H19B 107.7
C21 C20 C19 110.9(6)
C21 C20 H20A 109.5
C19 C20 H20A 109.5
C21 C20 H20B 109.5
C19 C20 H20B 109.5
H20A C20 H20B 108.1
C20 C21 C22 112.0(6)
C20 C21 H21A 109.2
C22 C21 H21A 109.2
C20 C21 H21B 109.2
C22 C21 H21B 109.2
H21A C21 H21B 107.9
C21 C22 C23 110.2(5)
C21 C22 H22A 109.6
C23 C22 H22A 109.6
C21 C22 H22B 109.6
C23 C22 H22B 109.6
H22A C22 H22B 108.1
N4 C23 C22 112.7(5)
N4 C23 C24 108.7(5)
C22 C23 C24 113.2(5)
N4 C23 H23 107.3
C22 C23 H23 107.3
C24 C23 H23 107.3
O4 C24 C23 111.9(5)
O4 C24 H24A 109.2
C23 C24 H24A 109.2
O4 C24 H24B 109.2
C23 C24 H24B 109.2
H24A C24 H24B 107.9
O6 C25 O5 125.7(6)
O6 C25 C26 117.8(6)
O5 C25 C26 116.5(6)
C28 C26 C29 112.1(7)
C28 C26 C27 108.8(7)
C29 C26 C27 110.0(7)
C28 C26 C25 108.0(6)
C29 C26 C25 110.2(6)
C27 C26 C25 107.8(6)
C26 C27 H27A 109.5
C26 C27 H27B 109.5
H27A C27 H27B 109.5
C26 C27 H27C 109.5
H27A C27 H27C 109.5
H27B C27 H27C 109.5
C26 C28 H28A 109.5
C26 C28 H28B 109.5
H28A C28 H28B 109.5
C26 C28 H28C 109.5
H28A C28 H28C 109.5
H28B C28 H28C 109.5
C26 C29 H29A 109.5
C26 C29 H29B 109.5
H29A C29 H29B 109.5
C26 C29 H29C 109.5
H29A C29 H29C 109.5
H29B C29 H29C 109.5
O8 C30 O7 125.8(6)
O8 C30 C31 117.2(6)
O7 C30 C31 117.0(6)
C34 C31 C32 110.6(7)
C34 C31 C33 108.6(7)
C32 C31 C33 108.4(6)
C34 C31 C30 112.4(6)
C32 C31 C30 110.8(6)
C33 C31 C30 105.8(6)
C31 C32 H32A 109.5
C31 C32 H32B 109.5
H32A C32 H32B 109.5
C31 C32 H32C 109.5
H32A C32 H32C 109.5
H32B C32 H32C 109.5
C31 C33 H33A 109.5
C31 C33 H33B 109.5
H33A C33 H33B 109.5
C31 C33 H33C 109.5
H33A C33 H33C 109.5
H33B C33 H33C 109.5
C31 C34 H34A 109.5
C31 C34 H34B 109.5
H34A C34 H34B 109.5
C31 C34 H34C 109.5
H34A C34 H34C 109.5
H34B C34 H34C 109.5
O10 C35 O9 125.7(6)
O10 C35 C36 118.7(6)
O9 C35 C36 115.6(6)
C39B C36 C38A 135.9(12)
C39B C36 C37B 112.9(7)
C38A C36 C37B 55.0(12)
C39B C36 C35 110.8(6)
C38A C36 C35 113.2(12)
C37B C36 C35 108.2(6)
C38A C36 C39A 117.1(17)
C37B C36 C39A 143.8(13)
C35 C36 C39A 106.9(12)
C39B C36 C38B 108.1(7)
C38A C36 C38B 54.4(12)
C37B C36 C38B 108.3(7)
C35 C36 C38B 108.5(6)
C39A C36 C38B 68.1(12)
C39B C36 C37A 64.2(12)
C38A C36 C37A 104.5(17)
C37B C36 C37A 53.0(11)
C35 C36 C37A 107.4(12)
C39A C36 C37A 107.2(17)
C38B C36 C37A 143.5(12)
C36 C37A H37A 109.5
C36 C37A H37B 109.5
H37A C37A H37B 109.5
C36 C37A H37C 109.5
H37A C37A H37C 109.5
H37B C37A H37C 109.5
C36 C38A H38A 109.5
C36 C38A H38B 109.5
H38A C38A H38B 109.5
C36 C38A H38C 109.5
H38A C38A H38C 109.5
H38B C38A H38C 109.5
C36 C39A H39A 109.5
C36 C39A H39B 109.5
H39A C39A H39B 109.5
C36 C39A H39C 109.5
H39A C39A H39C 109.5
H39B C39A H39C 109.5
C36 C37B H37D 109.5
C36 C37B H37E 109.5
H37D C37B H37E 109.5
C36 C37B H37F 109.5
H37D C37B H37F 109.5
H37E C37B H37F 109.5
C36 C38B H38D 109.5
C36 C38B H38E 109.5
H38D C38B H38E 109.5
C36 C38B H38F 109.5
H38D C38B H38F 109.5
H38E C38B H38F 109.5
C36 C39B H39D 109.5
C36 C39B H39E 109.5
H39D C39B H39E 109.5
C36 C39B H39F 109.5
H39D C39B H39F 109.5
H39E C39B H39F 109.5
O12 C40 O11 125.0(8)
O12 C40 C41 119.0(7)
O11 C40 C41 115.9(7)
C42A C41 C43A 115(3)
C42A C41 C43B 122.2(19)
C43A C41 C42B 91.6(14)
C43B C41 C42B 108.9(10)
C42A C41 C44B 72.2(19)
C43A C41 C44B 133.2(12)
C43B C41 C44B 112.2(10)
C42B C41 C44B 107.1(11)
C42A C41 C44A 108(2)
C43A C41 C44A 109.5(14)
C43B C41 C44A 87.0(14)
C42B C41 C44A 142.4(16)
C42A C41 C40 121.5(19)
C43A C41 C40 104.5(18)
C43B C41 C40 111.2(9)
C42B C41 C40 108.0(8)
C44B C41 C40 109.3(8)
C44A C41 C40 96.7(13)
C41 C42A H42A 109.5
C41 C42A H42B 109.5
H42A C42A H42B 109.5
C41 C42A H42C 109.5
H42A C42A H42C 109.5
H42B C42A H42C 109.5
C41 C43A H43A 109.5
C41 C43A H43B 109.5
H43A C43A H43B 109.5
C41 C43A H43C 109.5
H43A C43A H43C 109.5
H43B C43A H43C 109.5
C41 C44A H44A 109.5
C41 C44A H44B 109.5
H44A C44A H44B 109.5
C41 C44A H44C 109.5
H44A C44A H44C 109.5
H44B C44A H44C 109.5
C41 C42B H42D 109.5
C41 C42B H42E 109.5
H42D C42B H42E 109.5
C41 C42B H42F 109.5
H42D C42B H42F 109.5
H42E C42B H42F 109.5
C41 C43B H43D 109.5
C41 C43B H43E 109.5
H43D C43B H43E 109.5
C41 C43B H43F 109.5
H43D C43B H43F 109.5
H43E C43B H43F 109.5
C41 C44B H44D 109.5
C41 C44B H44E 109.5
H44D C44B H44E 109.5
C41 C44B H44F 109.5
H44D C44B H44F 109.5
H44E C44B H44F 109.5
O14 C45 O13 125.0(6)
O14 C45 C46 119.7(6)
O13 C45 C46 115.3(6)
C48B C46 C49A 134.8(18)
C48B C46 C49B 109.9(8)
C49A C46 C48A 104(2)
C49B C46 C48A 73.2(14)
C48B C46 C47A 72.6(15)
C49A C46 C47A 111(2)
C49B C46 C47A 132.9(16)
C48A C46 C47A 107.4(19)
C48B C46 C45 108.2(6)
C49A C46 C45 110.3(17)
C49B C46 C45 110.0(6)
C48A C46 C45 109.5(13)
C47A C46 C45 113.5(14)
C48B C46 C47B 110.2(8)
C49A C46 C47B 77.3(19)
C49B C46 C47B 108.2(7)
C48A C46 C47B 136.5(14)
C45 C46 C47B 110.3(6)
C46 C47A H47A 109.5
C46 C47A H47B 109.5
H47A C47A H47B 109.5
C46 C47A H47C 109.5
H47A C47A H47C 109.5
H47B C47A H47C 109.5
C46 C48A H48A 109.5
C46 C48A H48B 109.5
H48A C48A H48B 109.5
C46 C48A H48C 109.5
H48A C48A H48C 109.5
H48B C48A H48C 109.5
C46 C49A H49A 109.5
C46 C49A H49B 109.5
H49A C49A H49B 109.5
C46 C49A H49C 109.5
H49A C49A H49C 109.5
H49B C49A H49C 109.5
C46 C47B H47D 109.5
C46 C47B H47E 109.5
H47D C47B H47E 109.5
C46 C47B H47F 109.5
H47D C47B H47F 109.5
H47E C47B H47F 109.5
C46 C48B H48D 109.5
C46 C48B H48E 109.5
H48D C48B H48E 109.5
C46 C48B H48F 109.5
H48D C48B H48F 109.5
H48E C48B H48F 109.5
C46 C49B H49D 109.5
C46 C49B H49E 109.5
H49D C49B H49E 109.5
C46 C49B H49F 109.5
H49D C49B H49F 109.5
H49E C49B H49F 109.5
O15 C50 O16 124.3(6)
O15 C50 C51 119.2(6)
O16 C50 C51 116.3(6)
C50 C51 C54 111.1(5)
C50 C51 C53 106.3(5)
C54 C51 C53 110.9(6)
C50 C51 C52 108.4(5)
C54 C51 C52 110.8(5)
C53 C51 C52 109.1(6)
C51 C52 H52A 109.5
C51 C52 H52B 109.5
H52A C52 H52B 109.5
C51 C52 H52C 109.5
H52A C52 H52C 109.5
H52B C52 H52C 109.5
C51 C53 H53A 109.5
C51 C53 H53B 109.5
H53A C53 H53B 109.5
C51 C53 H53C 109.5
H53A C53 H53C 109.5
H53B C53 H53C 109.5
C51 C54 H54A 109.5
C51 C54 H54B 109.5
H54A C54 H54B 109.5
C51 C54 H54C 109.5
H54A C54 H54C 109.5
H54B C54 H54C 109.5
O17 C55 O18 124.9(6)
O17 C55 C56 119.4(6)
O18 C55 C56 115.6(6)
C55 C56 C59 111.1(5)
C55 C56 C57 104.9(6)
C59 C56 C57 110.1(6)
C55 C56 C58 110.4(6)
C59 C56 C58 110.3(7)
C57 C56 C58 110.0(6)
C56 C57 H57A 109.5
C56 C57 H57B 109.5
H57A C57 H57B 109.5
C56 C57 H57C 109.5
H57A C57 H57C 109.5
H57B C57 H57C 109.5
C56 C58 H58A 109.5
C56 C58 H58B 109.5
H58A C58 H58B 109.5
C56 C58 H58C 109.5
H58A C58 H58C 109.5
H58B C58 H58C 109.5
C56 C59 H59A 109.5
C56 C59 H59B 109.5
H59A C59 H59B 109.5
C56 C59 H59C 109.5
H59A C59 H59C 109.5
H59B C59 H59C 109.5
C1 N1 C5 108.9(6)
C1 N1 Fe1 120.3(4)
C5 N1 Fe1 105.2(4)
C1 N1 H1 118(5)
C5 N1 H1 101(5)
Fe1 N1 H1 101(5)
C7 N2 C11 113.1(5)
C7 N2 Fe3 119.2(4)
C11 N2 Fe3 106.4(4)
C7 N2 H2 112(5)
C11 N2 H2 104(5)
Fe3 N2 H2 99(5)
C13 N3 C17 110.9(5)
C13 N3 Fe4 119.8(4)
C17 N3 Fe4 106.3(4)
C13 N3 H3 121(5)
C17 N3 H3 92(5)
Fe4 N3 H3 102(5)
C19 N4 C23 111.3(5)
C19 N4 Fe5 121.7(4)
C23 N4 Fe5 106.6(4)
C19 N4 H4 118(5)
C23 N4 H4 104(5)
Fe5 N4 H4 92(5)
C6 O1 Fe1 117.5(4)
C6 O1 Fe2 140.5(4)
Fe1 O1 Fe2 94.39(17)
C12 O2 Fe4 138.1(4)
C12 O2 Fe3 120.1(3)
Fe4 O2 Fe3 100.82(17)
C18 O3 Fe5 132.7(3)
C18 O3 Fe4 116.9(3)
Fe5 O3 Fe4 100.86(18)
C24 O4 Fe4 120.6(4)
C24 O4 Fe5 117.2(3)
Fe4 O4 Fe5 97.76(17)
C25 O5 Fe1 124.7(4)
C25 O6 Fe2 128.8(4)
C30 O7 Fe2 129.7(4)
C30 O8 Fe3 127.6(4)
C35 O9 Fe2 133.8(4)
C35 O10 Fe3 127.6(4)
C40 O11 Fe3 132.9(5)
C45 O13 Fe4 137.5(4)
C50 O15 Fe5 131.6(4)
C50 O16 Fe1 129.5(4)
C55 O17 Fe5 134.3(4)
C55 O18 Fe1 127.7(4)
Fe5 O19 Fe1 121.1(2)
Fe5 O19 Fe2 137.1(2)
Fe1 O19 Fe2 101.15(18)
Fe2 O20 Fe3 116.6(2)
Fe2 O20 Fe4 132.4(2)
Fe3 O20 Fe4 100.58(17)
O19 Fe1 O1 82.74(17)
O19 Fe1 O18 94.33(17)
O1 Fe1 O18 97.98(18)
O19 Fe1 O16 100.95(16)
O1 Fe1 O16 172.75(18)
O18 Fe1 O16 88.01(17)
O19 Fe1 O5 95.04(17)
O1 Fe1 O5 87.70(17)
O18 Fe1 O5 169.59(17)
O16 Fe1 O5 85.77(17)
O19 Fe1 N1 163.08(19)
O1 Fe1 N1 80.43(19)
O18 Fe1 N1 86.3(2)
O16 Fe1 N1 95.97(18)
O5 Fe1 N1 86.1(2)
O19 Fe1 Fe2 40.59(12)
O1 Fe1 Fe2 44.33(12)
O18 Fe1 Fe2 108.62(12)
O16 Fe1 Fe2 137.22(12)
O5 Fe1 Fe2 81.53(12)
N1 Fe1 Fe2 123.47(15)
O20 Fe2 O19 95.55(16)
O20 Fe2 O9 94.40(17)
O19 Fe2 O9 94.64(17)
O20 Fe2 O7 98.92(17)
O19 Fe2 O7 165.21(17)
O9 Fe2 O7 87.29(19)
O20 Fe2 O6 97.63(18)
O19 Fe2 O6 90.24(17)
O9 Fe2 O6 166.52(18)
O7 Fe2 O6 84.87(18)
O20 Fe2 O1 171.88(17)
O19 Fe2 O1 77.56(16)
O9 Fe2 O1 82.02(17)
O7 Fe2 O1 88.22(17)
O6 Fe2 O1 86.79(17)
O20 Fe2 Fe1 132.87(12)
O19 Fe2 Fe1 38.26(11)
O9 Fe2 Fe1 97.59(13)
O7 Fe2 Fe1 126.95(13)
O6 Fe2 Fe1 78.58(12)
O1 Fe2 Fe1 41.28(11)
O20 Fe3 O2 80.79(16)
O20 Fe3 O11 96.38(18)
O2 Fe3 O11 97.57(18)
O20 Fe3 O8 105.79(18)
O2 Fe3 O8 171.93(18)
O11 Fe3 O8 86.45(19)
O20 Fe3 O10 93.58(17)
O2 Fe3 O10 90.74(17)
O11 Fe3 O10 167.92(18)
O8 Fe3 O10 84.27(18)
O20 Fe3 N2 158.44(19)
O2 Fe3 N2 78.33(18)
O11 Fe3 N2 91.63(19)
O8 Fe3 N2 94.63(19)
O10 Fe3 N2 81.45(18)
O2 Fe4 O3 175.55(17)
O2 Fe4 O13 85.55(16)
O3 Fe4 O13 98.77(16)
O2 Fe4 O4 102.31(17)
O3 Fe4 O4 78.15(16)
O13 Fe4 O4 99.19(17)
O2 Fe4 O20 77.80(16)
O3 Fe4 O20 97.76(16)
O13 Fe4 O20 160.83(16)
O4 Fe4 O20 93.64(16)
O2 Fe4 N3 100.03(19)
O3 Fe4 N3 79.13(18)
O13 Fe4 N3 88.28(19)
O4 Fe4 N3 156.90(18)
O20 Fe4 N3 85.37(19)
O19 Fe5 O3 93.11(16)
O19 Fe5 O15 96.91(17)
O3 Fe5 O15 91.24(16)
O19 Fe5 O4 97.68(17)
O3 Fe5 O4 78.11(16)
O15 Fe5 O4 162.36(17)
O19 Fe5 O17 91.43(17)
O3 Fe5 O17 174.72(17)
O15 Fe5 O17 90.88(17)
O4 Fe5 O17 98.61(17)
O19 Fe5 N4 173.51(19)
O3 Fe5 N4 90.01(18)
O15 Fe5 N4 88.70(19)
O4 Fe5 N4 77.40(18)
O17 Fe5 N4 85.21(18)

loop_
_geom_bond_atom_site_label_1
_geom_bond_atom_site_label_2
_geom_bond_distance
C1 C2 1.473(10)
C1 N1 1.488(8)
C1 H1A 0.9700
C1 H1B 0.9700
C2 C3 1.532(10)
C2 H2A 0.9700
C2 H2B 0.9700
C3 C4 1.527(10)
C3 H3A 0.9700
C3 H3B 0.9700
C4 C5 1.482(10)
C4 H4A 0.9700
C4 H4B 0.9700
C5 N1 1.506(9)
C5 C6 1.545(9)
C5 H5 0.9800
C6 O1 1.409(8)
C6 H6A 0.9700
C6 H6B 0.9700
C7 N2 1.475(8)
C7 C8 1.528(9)
C7 H7A 0.9700
C7 H7B 0.9700
C8 C9 1.505(9)
C8 H8A 0.9700
C8 H8B 0.9700
C9 C10 1.511(9)
C9 H9A 0.9700
C9 H9B 0.9700
C10 C11 1.519(8)
C10 H10A 0.9700
C10 H10B 0.9700
C11 N2 1.484(8)
C11 C12 1.514(9)
C11 H11 0.9800
C12 O2 1.426(7)
C12 H12A 0.9700
C12 H12B 0.9700
C13 N3 1.443(8)
C13 C14 1.533(10)
C13 H13A 0.9700
C13 H13B 0.9700
C14 C15 1.516(11)
C14 H14A 0.9700
C14 H14B 0.9700
C15 C16 1.512(10)
C15 H15A 0.9700
C15 H15B 0.9700
C16 C17 1.510(9)
C16 H16A 0.9700
C16 H16B 0.9700
C17 N3 1.495(8)
C17 C18 1.498(9)
C17 H17 0.9800
C18 O3 1.417(7)
C18 H18A 0.9700
C18 H18B 0.9700
C19 N4 1.483(8)
C19 C20 1.526(9)
C19 H19A 0.9700
C19 H19B 0.9700
C20 C21 1.481(10)
C20 H20A 0.9700
C20 H20B 0.9700
C21 C22 1.524(9)
C21 H21A 0.9700
C21 H21B 0.9700
C22 C23 1.514(9)
C22 H22A 0.9700
C22 H22B 0.9700
C23 N4 1.486(8)
C23 C24 1.530(9)
C23 H23 0.9800
C24 O4 1.421(7)
C24 H24A 0.9700
C24 H24B 0.9700
C25 O6 1.257(7)
C25 O5 1.263(7)
C25 C26 1.538(9)
C26 C28 1.488(11)
C26 C29 1.505(10)
C26 C27 1.516(11)
C27 H27A 0.9600
C27 H27B 0.9600
C27 H27C 0.9600
C28 H28A 0.9600
C28 H28B 0.9600
C28 H28C 0.9600
C29 H29A 0.9600
C29 H29B 0.9600
C29 H29C 0.9600
C30 O8 1.237(8)
C30 O7 1.252(7)
C30 C31 1.533(9)
C31 C34 1.512(9)
C31 C32 1.514(10)
C31 C33 1.523(10)
C32 H32A 0.9600
C32 H32B 0.9600
C32 H32C 0.9600
C33 H33A 0.9600
C33 H33B 0.9600
C33 H33C 0.9600
C34 H34A 0.9600
C34 H34B 0.9600
C34 H34C 0.9600
C35 O10 1.240(7)
C35 O9 1.252(7)
C35 C36 1.520(8)
C36 C39B 1.495(11)
C36 C38A 1.52(3)
C36 C37B 1.505(11)
C36 C39A 1.533(17)
C36 C38B 1.560(9)
C36 C37A 1.564(17)
C37A H37A 0.9600
C37A H37B 0.9600
C37A H37C 0.9600
C38A H38A 0.9600
C38A H38B 0.9600
C38A H38C 0.9600
C39A H39A 0.9600
C39A H39B 0.9600
C39A H39C 0.9600
C37B H37D 0.9600
C37B H37E 0.9600
C37B H37F 0.9600
C38B H38D 0.9600
C38B H38E 0.9600
C38B H38F 0.9600
C39B H39D 0.9600
C39B H39E 0.9600
C39B H39F 0.9600
C40 O12 1.209(9)
C40 O11 1.286(8)
C40 C41 1.554(11)
C41 C42A 1.514(10)
C41 C43A 1.519(10)
C41 C43B 1.524(8)
C41 C42B 1.524(9)
C41 C44B 1.528(9)
C41 C44A 1.541(10)
C42A H42A 0.9600
C42A H42B 0.9600
C42A H42C 0.9600
C43A H43A 0.9600
C43A H43B 0.9600
C43A H43C 0.9600
C44A H44A 0.9600
C44A H44B 0.9600
C44A H44C 0.9600
C42B H42D 0.9600
C42B H42E 0.9600
C42B H42F 0.9600
C43B H43D 0.9600
C43B H43E 0.9600
C43B H43F 0.9600
C44B H44D 0.9600
C44B H44E 0.9600
C44B H44F 0.9600
C45 O14 1.238(7)
C45 O13 1.280(7)
C45 C46 1.546(9)
C46 C48B 1.485(12)
C46 C49A 1.527(10)
C46 C49B 1.526(11)
C46 C48A 1.531(10)
C46 C47A 1.53(3)
C46 C47B 1.575(12)
C47A H47A 0.9600
C47A H47B 0.9600
C47A H47C 0.9600
C48A H48A 0.9600
C48A H48B 0.9600
C48A H48C 0.9600
C49A H49A 0.9600
C49A H49B 0.9600
C49A H49C 0.9600
C47B H47D 0.9600
C47B H47E 0.9600
C47B H47F 0.9600
C48B H48D 0.9600
C48B H48E 0.9600
C48B H48F 0.9600
C49B H49D 0.9600
C49B H49E 0.9600
C49B H49F 0.9600
C50 O15 1.251(7)
C50 O16 1.268(7)
C50 C51 1.516(9)
C51 C54 1.534(9)
C51 C53 1.533(9)
C51 C52 1.548(9)
C52 H52A 0.9600
C52 H52B 0.9600
C52 H52C 0.9600
C53 H53A 0.9600
C53 H53B 0.9600
C53 H53C 0.9600
C54 H54A 0.9600
C54 H54B 0.9600
C54 H54C 0.9600
C55 O17 1.268(7)
C55 O18 1.263(7)
C55 C56 1.515(9)
C56 C59 1.518(9)
C56 C57 1.533(10)
C56 C58 1.549(9)
C57 H57A 0.9600
C57 H57B 0.9600
C57 H57C 0.9600
C58 H58A 0.9600
C58 H58B 0.9600
C58 H58C 0.9600
C59 H59A 0.9600
C59 H59B 0.9600
C59 H59C 0.9600
N1 Fe1 2.174(5)
N1 H1 0.85(2)
N2 Fe3 2.167(5)
N2 H2 0.85(2)
N3 Fe4 2.177(5)
N3 H3 0.85(2)
N4 Fe5 2.163(5)
N4 H4 0.85(2)
O1 Fe1 1.955(4)
O1 Fe2 2.070(4)
O2 Fe4 1.959(4)
O2 Fe3 1.983(4)
O3 Fe5 1.985(4)
O3 Fe4 1.997(4)
O4 Fe4 2.031(4)
O4 Fe5 2.044(4)
O5 Fe1 2.072(4)
O6 Fe2 2.066(4)
O7 Fe2 2.049(4)
O8 Fe3 2.030(4)
O9 Fe2 2.018(4)
O10 Fe3 2.066(4)
O11 Fe3 1.988(4)
O13 Fe4 2.007(4)
O15 Fe5 2.043(4)
O16 Fe1 2.028(4)
O17 Fe5 2.082(4)
O18 Fe1 2.025(4)
O19 Fe5 1.844(4)
O19 Fe1 1.864(4)
O19 Fe2 1.959(4)
O20 Fe2 1.861(4)
O20 Fe3 1.899(4)
O20 Fe4 2.048(4)
Fe1 Fe2 2.9539(12)
